data_2236198
loop_
_publ_author_name
'Lloyd, Barry A.'
'Arif, Atta M.'

_publ_section_title
;
 Bicyclo[2.2.1]hept-7-yl <i>p</i>-bromobenzoate
;
_journal_coeditor_code FJ2598
_journal_issue 11
_journal_name_full 'Acta Crystallographica Section E'
_journal_page_first o3086
_journal_page_last o3087
_journal_paper_doi 10.1107/S1600536812041268
_journal_volume 68
_journal_year 2012
_chemical_formula_iupac 'C14 H15 Br O2'
_chemical_formula_moiety 'C14 H15 Br O2'
_chemical_formula_sum 'C14 H15 Br O2'
_chemical_formula_weight 295.17
_chemical_melting_point 351
_chemical_name_common '7-norbornyl <i>p</i>-bromobenzoate'
_chemical_name_systematic
;
Bicyclo[2.2.1]hept-7-yl <i>p</i>-bromobenzoate
;
_space_group_IT_number 14
_symmetry_cell_setting monoclinic
_symmetry_space_group_name_Hall '-P 2ybc'
_symmetry_space_group_name_H-M 'P 1 21/c 1'
_atom_sites_solution_hydrogens geom
_atom_sites_solution_primary direct
_atom_sites_solution_secondary difmap
_audit_creation_method SHELXL-97
_cell_angle_alpha 90.00
_cell_angle_beta 109.5840(10)
_cell_angle_gamma 90.00
_cell_formula_units_Z 4
_cell_length_a 11.7401(2)
_cell_length_b 6.37670(10)
_cell_length_c 17.7462(3)
_cell_measurement_reflns_used 3135
_cell_measurement_temperature 150.0(10)
_cell_measurement_theta_max 27.485
_cell_measurement_theta_min 1.018
_cell_volume 1251.68(4)
_computing_cell_refinement 'DENZO-SMN (Otwinowski & Minor, 1997)'
_computing_data_collection 'COLLECT (Nonius, 1998)'
_computing_data_reduction 'DENZO-SMN (Otwinowski & Minor, 1997)'
_computing_molecular_graphics
;
<i>WinGX</i> (Farrugia, 2012), <i>ORTEP-3 for Windows</i> (Farrugia,
2012)
and
<i>PLATON</i>
(Spek, 2009)
;
_computing_publication_material
;
<i>Mercury</i>  (Macrae <i>et al.</i>, 2008) and <i>publCIF</i>
(Westrip,
2010)
;
_computing_structure_refinement 'SHELXL97 (Sheldrick, 2008)'
_computing_structure_solution 'SIR97 (Altomare <i>et al.</i>, 1999)'
_diffrn_ambient_temperature 150.0(10)
_diffrn_measured_fraction_theta_full 0.999
_diffrn_measured_fraction_theta_max 0.999
_diffrn_measurement_device_type 'Nonius KappaCCD Diffractometer'
_diffrn_measurement_method 'Phi and Omega'
_diffrn_radiation_monochromator graphite
_diffrn_radiation_source 'fine-focus sealed tube'
_diffrn_radiation_type MoK\a
_diffrn_radiation_wavelength 0.71073
_diffrn_reflns_av_R_equivalents 0.0146
_diffrn_reflns_av_sigmaI/netI 0.0208
_diffrn_reflns_limit_h_max 15
_diffrn_reflns_limit_h_min -15
_diffrn_reflns_limit_k_max 8
_diffrn_reflns_limit_k_min -8
_diffrn_reflns_limit_l_max 23
_diffrn_reflns_limit_l_min -22
_diffrn_reflns_number 5495
_diffrn_reflns_theta_full 27.48
_diffrn_reflns_theta_max 27.48
_diffrn_reflns_theta_min 2.44
_exptl_absorpt_coefficient_mu 3.271
_exptl_absorpt_correction_T_max 0.5905
_exptl_absorpt_correction_T_min 0.4403
_exptl_absorpt_correction_type multi-scan
_exptl_absorpt_process_details '(DENZO-SMN; Otwinowski & Minor, 1997)'
_exptl_crystal_colour colourless
_exptl_crystal_density_diffrn 1.566
_exptl_crystal_density_method 'not measured'
_exptl_crystal_description prism
_exptl_crystal_F_000 600
_exptl_crystal_size_max 0.30
_exptl_crystal_size_mid 0.25
_exptl_crystal_size_min 0.18
_refine_diff_density_max 0.382
_refine_diff_density_min -0.350
_refine_ls_extinction_coef 0.0091(7)
_refine_ls_extinction_expression Fc^*^=kFc[1+0.001xFc^2^\l^3^/sin(2\q)]^-1/4^
_refine_ls_extinction_method SHELXL
_refine_ls_goodness_of_fit_ref 1.025
_refine_ls_hydrogen_treatment refall
_refine_ls_matrix_type full
_refine_ls_number_parameters 215
_refine_ls_number_reflns 2882
_refine_ls_number_restraints 0
_refine_ls_restrained_S_all 1.025
_refine_ls_R_factor_all 0.0294
_refine_ls_R_factor_gt 0.0224
_refine_ls_shift/su_max 0.001
_refine_ls_shift/su_mean 0.000
_refine_ls_structure_factor_coef Fsqd
_refine_ls_weighting_details 'calc w=1/[\s^2^(Fo^2^)+(0.0254P)^2^+0.4883P] where P=(Fo^2^+2Fc^2^)/3'
_refine_ls_weighting_scheme calc
_refine_ls_wR_factor_gt 0.0527
_refine_ls_wR_factor_ref 0.0552
_reflns_number_gt 2469
_reflns_number_total 2882
_reflns_threshold_expression >2sigma(I)
_cod_data_source_file fj2598.cif
_cod_data_source_block I
_cod_original_sg_symbol_H-M 'P 21/c'
_cod_database_code 2236198
_cod_database_fobs_code 2236198

loop_
_symmetry_equiv_pos_as_xyz
'x, y, z'
'-x, y+1/2, -z+1/2'
'-x, -y, -z'
'x, -y-1/2, z-1/2'

loop_
_atom_site_type_symbol
_atom_site_label
_atom_site_fract_x
_atom_site_fract_y
_atom_site_fract_z
_atom_site_U_iso_or_equiv
_atom_site_adp_type
_atom_site_calc_flag
_atom_site_occupancy
_atom_site_symmetry_multiplicity
O O1 0.29724(11) -0.03809(19) 0.03440(7) 0.0345(3) Uani d 1 1
O O2 0.17768(10) 0.23527(18) 0.03757(6) 0.0275(2) Uani d 1 1
Br Br1 0.470495(15) 0.70360(3) -0.187891(10) 0.03601(8) Uani d 1 1
C C1 0.20441(14) 0.1660(3) 0.18033(9) 0.0284(3) Uani d 1 1
C C2 0.12314(16) 0.0547(3) 0.22003(10) 0.0357(4) Uani d 1 1
C C3 -0.00686(16) 0.0964(3) 0.16107(11) 0.0341(4) Uani d 1 1
C C4 0.01573(14) 0.2271(3) 0.09468(9) 0.0268(3) Uani d 1 1
C C5 0.05962(15) 0.4456(3) 0.12780(10) 0.0313(4) Uani d 1 1
C C6 0.18971(16) 0.4036(3) 0.18646(10) 0.0336(4) Uani d 1 1
C C7 0.13181(14) 0.1242(3) 0.09249(9) 0.0253(3) Uani d 1 1
C C8 0.26378(13) 0.1393(3) 0.01604(8) 0.0244(3) Uani d 1 1
C C9 0.31177(13) 0.2786(2) -0.03379(8) 0.0224(3) Uani d 1 1
C C10 0.39565(15) 0.1984(3) -0.06648(9) 0.0274(3) Uani d 1 1
C C11 0.44332(15) 0.3225(3) -0.11205(10) 0.0303(4) Uani d 1 1
C C12 0.40660(13) 0.5289(3) -0.12504(8) 0.0257(3) Uani d 1 1
C C13 0.32412(15) 0.6139(3) -0.09307(10) 0.0291(3) Uani d 1 1
C C14 0.27768(14) 0.4878(3) -0.04697(9) 0.0270(3) Uani d 1 1
H H1 0.2846(17) 0.116(3) 0.1972(10) 0.029(4) Uiso d 1 1
H H2A 0.1403(19) -0.093(4) 0.2256(12) 0.049(6) Uiso d 1 1
H H2B 0.1354(16) 0.109(3) 0.2741(11) 0.036(5) Uiso d 1 1
H H3A -0.0457(17) -0.037(3) 0.1400(12) 0.039(5) Uiso d 1 1
H H3B -0.0543(18) 0.179(3) 0.1874(12) 0.038(5) Uiso d 1 1
H H4 -0.0512(17) 0.230(3) 0.0436(11) 0.031(5) Uiso d 1 1
H H5A 0.0057(17) 0.507(3) 0.1529(11) 0.034(5) Uiso d 1 1
H H5B 0.0597(17) 0.540(3) 0.0856(11) 0.035(5) Uiso d 1 1
H H6A 0.2006(18) 0.443(3) 0.2418(12) 0.046(6) Uiso d 1 1
H H6B 0.2501(18) 0.476(3) 0.1699(12) 0.043(5) Uiso d 1 1
H H7 0.1235(16) -0.023(3) 0.0794(10) 0.029(5) Uiso d 1 1
H H10 0.4167(17) 0.061(3) -0.0576(11) 0.038(5) Uiso d 1 1
H H11 0.5023(19) 0.270(3) -0.1319(13) 0.042(5) Uiso d 1 1
H H13 0.3001(19) 0.760(3) -0.1028(12) 0.040(5) Uiso d 1 1
H H14 0.2213(17) 0.543(3) -0.0241(11) 0.035(5) Uiso d 1 1

loop_
_atom_site_aniso_label
_atom_site_aniso_U_11
_atom_site_aniso_U_22
_atom_site_aniso_U_33
_atom_site_aniso_U_12
_atom_site_aniso_U_13
_atom_site_aniso_U_23
O1 0.0420(7) 0.0262(6) 0.0433(7) 0.0084(5) 0.0250(5) 0.0038(5)
O2 0.0331(6) 0.0299(6) 0.0262(5) 0.0085(5) 0.0190(5) 0.0049(5)
Br1 0.03629(11) 0.04188(13) 0.03518(11) -0.00802(7) 0.01902(8) 0.00085(8)
C1 0.0223(7) 0.0396(10) 0.0243(7) 0.0034(7) 0.0093(6) 0.0054(7)
C2 0.0356(9) 0.0473(11) 0.0288(8) 0.0035(8) 0.0169(7) 0.0101(8)
C3 0.0299(8) 0.0427(11) 0.0349(9) -0.0027(8) 0.0177(7) 0.0010(8)
C4 0.0227(7) 0.0357(9) 0.0231(7) 0.0029(6) 0.0090(6) 0.0000(6)
C5 0.0347(9) 0.0312(9) 0.0333(8) 0.0059(7) 0.0184(7) -0.0013(7)
C6 0.0326(9) 0.0396(10) 0.0301(8) -0.0049(7) 0.0125(7) -0.0081(8)
C7 0.0294(8) 0.0267(8) 0.0245(7) 0.0020(6) 0.0151(6) 0.0015(6)
C8 0.0244(7) 0.0296(8) 0.0203(7) 0.0036(6) 0.0090(6) -0.0045(6)
C9 0.0214(7) 0.0273(8) 0.0179(6) 0.0016(6) 0.0056(5) -0.0030(6)
C10 0.0304(8) 0.0273(8) 0.0285(8) 0.0068(7) 0.0153(6) 0.0003(7)
C11 0.0269(8) 0.0389(10) 0.0295(8) 0.0053(7) 0.0154(6) -0.0017(7)
C12 0.0221(7) 0.0343(9) 0.0207(7) -0.0046(6) 0.0074(6) -0.0025(6)
C13 0.0300(8) 0.0263(8) 0.0326(8) 0.0009(7) 0.0125(7) -0.0010(7)
C14 0.0266(7) 0.0293(8) 0.0284(8) 0.0046(6) 0.0134(6) -0.0027(7)

loop_
_atom_type_symbol
_atom_type_description
_atom_type_scat_dispersion_real
_atom_type_scat_dispersion_imag
_atom_type_scat_source
C C 0.0033 0.0016 'International Tables Vol C Tables 4.2.6.8 and 6.1.1.4'
H H 0.0000 0.0000 'International Tables Vol C Tables 4.2.6.8 and 6.1.1.4'
O O 0.0106 0.0060 'International Tables Vol C Tables 4.2.6.8 and 6.1.1.4'
Br Br -0.2901 2.4595 'International Tables Vol C Tables 4.2.6.8 and 6.1.1.4'

loop_
_geom_angle_atom_site_label_1
_geom_angle_atom_site_label_2
_geom_angle_atom_site_label_3
_geom_angle
C8 O2 C7 117.02(12)
C7 C1 C6 101.97(13)
C7 C1 C2 99.62(13)
C6 C1 C2 108.80(14)
C7 C1 H1 114.8(11)
C6 C1 H1 116.0(12)
C2 C1 H1 113.8(11)
C1 C2 C3 103.42(13)
C1 C2 H2A 111.1(13)
C3 C2 H2A 111.2(13)
C1 C2 H2B 112.1(12)
C3 C2 H2B 112.7(11)
H2A C2 H2B 106.5(17)
C4 C3 C2 103.05(13)
C4 C3 H3A 110.9(11)
C2 C3 H3A 109.6(12)
C4 C3 H3B 110.0(11)
C2 C3 H3B 110.7(11)
H3A C3 H3B 112.2(16)
C7 C4 C5 102.27(13)
C7 C4 C3 99.88(13)
C5 C4 C3 108.73(13)
C7 C4 H4 115.4(11)
C5 C4 H4 113.6(11)
C3 C4 H4 115.4(11)
C4 C5 C6 103.21(13)
C4 C5 H5A 110.9(11)
C6 C5 H5A 114.0(11)
C4 C5 H5B 111.2(11)
C6 C5 H5B 111.8(11)
H5A C5 H5B 105.9(16)
C1 C6 C5 103.36(13)
C1 C6 H6A 110.0(13)
C5 C6 H6A 113.4(12)
C1 C6 H6B 109.8(12)
C5 C6 H6B 111.6(12)
H6A C6 H6B 108.6(17)
O2 C7 C4 110.13(13)
O2 C7 C1 113.28(13)
C4 C7 C1 95.54(12)
O2 C7 H7 110.2(10)
C4 C7 H7 114.0(11)
C1 C7 H7 113.0(10)
O1 C8 O2 124.01(14)
O1 C8 C9 124.44(13)
O2 C8 C9 111.55(13)
C14 C9 C10 119.00(14)
C14 C9 C8 121.81(13)
C10 C9 C8 119.17(14)
C11 C10 C9 121.02(15)
C11 C10 H10 121.0(12)
C9 C10 H10 117.9(12)
C10 C11 C12 118.71(14)
C10 C11 H11 120.7(13)
C12 C11 H11 120.5(13)
C11 C12 C13 121.77(15)
C11 C12 Br1 119.64(11)
C13 C12 Br1 118.59(13)
C14 C13 C12 118.87(16)
C14 C13 H13 120.9(12)
C12 C13 H13 120.2(12)
C13 C14 C9 120.61(14)
C13 C14 H14 120.3(12)
C9 C14 H14 119.1(12)

loop_
_geom_bond_atom_site_label_1
_geom_bond_atom_site_label_2
_geom_bond_distance
O1 C8 1.206(2)
O2 C8 1.3421(17)
O2 C7 1.4469(18)
Br1 C12 1.8997(15)
C1 C7 1.529(2)
C1 C6 1.533(3)
C1 C2 1.537(2)
C1 H1 0.944(18)
C2 C3 1.557(2)
C2 H2A 0.96(2)
C2 H2B 0.984(19)
C3 C4 1.537(2)
C3 H3A 0.98(2)
C3 H3B 0.99(2)
C4 C7 1.525(2)
C4 C5 1.533(2)
C4 H4 0.981(19)
C5 C6 1.556(2)
C5 H5A 0.971(19)
C5 H5B 0.96(2)
C6 H6A 0.98(2)
C6 H6B 0.97(2)
C7 H7 0.966(19)
C8 C9 1.491(2)
C9 C14 1.390(2)
C9 C10 1.397(2)
C10 C11 1.377(2)
C10 H10 0.91(2)
C11 C12 1.380(2)
C11 H11 0.94(2)
C12 C13 1.386(2)
C13 C14 1.383(2)
C13 H13 0.97(2)
C14 H14 0.953(19)

loop_
_geom_torsion_atom_site_label_1
_geom_torsion_atom_site_label_2
_geom_torsion_atom_site_label_3
_geom_torsion_atom_site_label_4
_geom_torsion
C7 C1 C2 C3 -35.57(17)
C6 C1 C2 C3 70.69(17)
C1 C2 C3 C4 -0.06(19)
C2 C3 C4 C7 35.81(17)
C2 C3 C4 C5 -70.86(17)
C7 C4 C5 C6 -33.78(15)
C3 C4 C5 C6 71.24(15)
C7 C1 C6 C5 34.25(15)
C2 C1 C6 C5 -70.38(16)
C4 C5 C6 C1 -0.36(16)
C8 O2 C7 C4 -166.14(13)
C8 O2 C7 C1 88.22(16)
C5 C4 C7 O2 -63.24(15)
C3 C4 C7 O2 -175.05(13)
C5 C4 C7 C1 54.04(14)
C3 C4 C7 C1 -57.76(15)
C6 C1 C7 O2 60.55(15)
C2 C1 C7 O2 172.27(13)
C6 C1 C7 C4 -54.16(14)
C2 C1 C7 C4 57.56(15)
C7 O2 C8 O1 6.3(2)
C7 O2 C8 C9 -174.22(12)
O1 C8 C9 C14 -174.03(15)
O2 C8 C9 C14 6.5(2)
O1 C8 C9 C10 4.3(2)
O2 C8 C9 C10 -175.22(13)
C14 C9 C10 C11 -0.8(2)
C8 C9 C10 C11 -179.21(15)
C9 C10 C11 C12 0.0(2)
C10 C11 C12 C13 0.5(2)
C10 C11 C12 Br1 -179.84(12)
C11 C12 C13 C14 0.0(2)
Br1 C12 C13 C14 -179.71(12)
C12 C13 C14 C9 -0.9(2)
C10 C9 C14 C13 1.3(2)
C8 C9 C14 C13 179.63(14)
